data_1569074
loop_
_publ_author_name
'Budziak-Wieczorek, Iwona'
'Kami&#x144;ski, Daniel'
'Skrzypek, Alicja'
'Cio&#x142;ek, Anna'
'Skrzypek, Tomasz'
'Janik-Zabrotowicz, Ewa'
'Arczewska, Marta'

_publ_section_title
;
 Naturally Occurring Chalcones with Aggregation-Induced Emission
 Enhancement Characteristics.
;
_journal_issue 8
_journal_name_full 'Molecules (Basel, Switzerland)'
_journal_page_first 3412
_journal_paper_doi 10.3390/molecules28083412
_journal_volume 28
_journal_year 2023
_chemical_formula_moiety 'C18 H18 O5'
_chemical_formula_sum 'C18 H18 O5'
_chemical_formula_weight 314.341
_space_group_crystal_system triclinic
_space_group_IT_number 2
_space_group_name_Hall '-P 1'
_space_group_name_H-M_alt 'P -1'
_symmetry_Int_Tables_number 2
_atom_sites_solution_primary iterative
_audit_creation_date 2023-01-31
_audit_creation_method
;
Olex2 1.5
(compiled 2022.04.07 svn.rca3783a0 for OlexSys, GUI svn.r6498)
;
_cell_angle_alpha 97.847(3)
_cell_angle_beta 93.939(6)
_cell_angle_gamma 95.084(4)
_cell_formula_units_Z 4
_cell_length_a 7.4636(5)
_cell_length_b 8.4407(3)
_cell_length_c 25.5378(12)
_cell_measurement_reflns_used 7676
_cell_measurement_theta_max 68.0830
_cell_measurement_theta_min 5.2900
_cell_volume 1582.17(14)
_computing_cell_refinement 'CrysAlisPro 1.171.40.45a (Rigaku OD, 2019)'
_computing_data_collection 'CrysAlisPro 1.171.40.45a (Rigaku OD, 2019)'
_computing_data_reduction 'CrysAlisPro 1.171.40.45a (Rigaku OD, 2019)'
_computing_molecular_graphics 'Olex2 1.5 (Dolomanov et al., 2009)'
_computing_publication_material 'Olex2 1.5 (Dolomanov et al., 2009)'
_computing_structure_refinement 'olex2.refine 1.5 (Bourhis et al., 2015)'
_computing_structure_solution 'olex2.solve 1.5 (Bourhis et al., 2015)'
_diffrn_ambient_temperature 297.00
_diffrn_detector 'CCD plate'
_diffrn_detector_area_resol_mean 5.8140
_diffrn_measured_fraction_theta_full 0.9877
_diffrn_measured_fraction_theta_max 0.9371
_diffrn_measurement_details
;
List of Runs (angles in degrees, time in seconds):

  # Type    Start    End  Width  t~exp~   \w     \q     \k     \f   Frames
--------------------------------------------------------------------------
  1  \w    -88.00 -49.00   0.50    2.74    --    0.00  50.00-180.00   78
  2  \w     28.00  54.00   0.50    2.74    --    0.00  50.00-180.00   52
  3  \w    -84.00  91.00   0.50   10.95    --    5.00   0.00 -60.00  350
  4  \w   -178.00-117.00   0.50   10.95    --  -90.00  60.00 -45.05  122
  5  \w    -76.00 -31.00   0.50   10.95    --  -90.00  59.00-159.32   90
  6  \w   -178.00  -1.00   0.50   10.95    --  -90.00  10.00  30.00  354
  7  \w   -133.00-107.00   0.50   10.95    --  -90.00  59.00-159.32   52
  8  \w   -178.00-147.00   0.50   10.95    --  -90.00  59.00-101.49   62
  9  \w   -138.00 -81.00   0.50   10.95    --  -90.00  59.00-101.49  114
 10  \w   -148.00 -97.00   0.50   10.95    --  -90.00  60.00 145.35  102
 11  \w    -41.00 -15.00   0.50   10.95    --  -90.00  60.00 145.35   52
 12  \w   -179.00-121.00   0.50   10.95    --  -90.00  60.00  -2.13  116
 13  \w    -62.00 -36.00   0.50   10.95    --  -90.00  60.00  -2.13   52
 14  \w   -178.00-120.00   0.50   10.95    --  -90.00  30.00 150.00  116
 15  \w   -178.00 -86.00   0.50   10.95    --  -90.00  56.00  39.90  184
 16  \w    -95.00 -70.00   0.50   10.95    --  -90.00  40.00 120.00   50
 17  \w    -55.00 -30.00   0.50   10.95    --  -90.00  20.00  60.00   50
 18  \w   -178.00 -69.00   0.50   10.95    --  -90.00  50.00 150.00  218
 19  \w   -179.00-100.00   0.50   10.95    --  -90.00  60.00 123.38  158
 20  \w    -40.00 -13.00   0.50   10.95    --  -90.00  60.00 123.38   54
 21  \w   -178.00-141.00   0.50   10.95    --  -90.00  30.00 -30.00   74
 22  \w   -137.00-112.00   0.50   10.95    --  -90.00  30.00 -30.00   50
 23  \w    -42.00  -2.00   0.50   10.95    --  -90.00  30.00 -30.00   80
 24  \w   -161.00-135.00   0.50   10.95    --  -90.00  30.00-120.00   52
 25  \w   -126.00-100.00   0.50   10.95    --  -90.00  30.00-120.00   52
 26  \w    -57.00 -32.00   0.50   10.95    --  -90.00  30.00-120.00   50
 27  \w   -170.00-144.00   0.50   10.95    --  -90.00  56.00 -69.77   52
 28  \w   -127.00 -68.00   0.50   10.95    --  -90.00  56.00 -69.77  118
 29  \w   -171.00-146.00   0.50   10.95    --  -90.00  60.00  19.92   50
 30  \w   -164.00-136.00   0.50   10.95    --  -90.00  40.00 150.00   56
 31  \w   -164.00-139.00   0.50   10.95    --  -90.00  40.00 120.00   50
 32  \w   -105.00 -79.00   0.50   10.95    --  -90.00  30.00 150.00   52
 33  \w    -62.00  -2.00   0.50   10.95    --  -90.00  50.00 -30.00  120
 34  \w   -150.00-105.00   0.50   10.95    --  -90.00  20.00  60.00   90
 35  \w    -70.00 -37.00   0.50   10.95    --  -90.00  60.00 -45.05   66
 36  \w   -134.00-108.00   0.50   10.95    --  -90.00  40.00   0.00   52
 37  \w    -99.00 -10.00   0.50   10.95    --  -90.00  60.00  80.81  178
 38  \w    -39.00 -14.00   0.50   10.95    --  -90.00   0.00 -30.00   50
 39  \w   -141.00-116.00   0.50   10.95    --  -90.00  10.00 -90.00   50
 40  \w   -150.00-125.00   0.50   10.95    --  -90.00  30.00   0.00   50
 41  \w   -128.00-103.00   0.50   10.95    --  -90.00  40.00 -90.00   50
 42  \w    -92.00  -2.00   0.50   10.95    --  -90.00  50.00 120.00  180
 43  \w   -155.00 -88.00   0.50   10.95    --  -90.00  60.00-179.16  134
 44  \w   -165.00-138.00   0.50   10.95    --  -90.00  60.00  80.81   54
;
_diffrn_measurement_device 'four-circle diffractometer'
_diffrn_measurement_device_type 'XtaLAB AFC11 (RCD3): quarter-chi single'
_diffrn_measurement_method '\w scans'
_diffrn_orient_matrix_type 'CrysAlisPro convention (1999,Acta A55,543-557)'
_diffrn_orient_matrix_UB_11 -0.1506666000
_diffrn_orient_matrix_UB_12 -0.0477764000
_diffrn_orient_matrix_UB_13 -0.0451918000
_diffrn_orient_matrix_UB_21 -0.1430884000
_diffrn_orient_matrix_UB_22 0.0329056000
_diffrn_orient_matrix_UB_23 0.0397614000
_diffrn_orient_matrix_UB_31 0.0075503000
_diffrn_orient_matrix_UB_32 0.1758309000
_diffrn_orient_matrix_UB_33 -0.0104864000
_diffrn_radiation_monochromator mirror
_diffrn_radiation_probe x-ray
_diffrn_radiation_type 'Cu K\a'
_diffrn_radiation_wavelength 1.54184
_diffrn_reflns_av_R_equivalents 0.0575
_diffrn_reflns_av_unetI/netI 0.0391
_diffrn_reflns_Laue_measured_fraction_full 0.9877
_diffrn_reflns_Laue_measured_fraction_max 0.9371
_diffrn_reflns_limit_h_max 8
_diffrn_reflns_limit_h_min -8
_diffrn_reflns_limit_k_max 9
_diffrn_reflns_limit_k_min -8
_diffrn_reflns_limit_l_max 30
_diffrn_reflns_limit_l_min -30
_diffrn_reflns_number 20179
_diffrn_reflns_point_group_measured_fraction_full 0.9877
_diffrn_reflns_point_group_measured_fraction_max 0.9371
_diffrn_reflns_theta_full 67.6840
_diffrn_reflns_theta_max 70.83
_diffrn_reflns_theta_min 5.26
_diffrn_source 'Rotating-anode X-ray tube'
_diffrn_source_type 'Rigaku (Cu) X-ray Source'
_exptl_absorpt_coefficient_mu 0.796
_exptl_absorpt_correction_T_max 1.00000
_exptl_absorpt_correction_T_min 0.79746
_exptl_absorpt_correction_type multi-scan
_exptl_absorpt_process_details
;
CrysAlisPro 1.171.40.45a (Rigaku Oxford Diffraction, 2019)
Empirical absorption correction using spherical harmonics,
 implemented in SCALE3 ABSPACK scaling algorithm.
;
_exptl_crystal_density_diffrn 1.320
_exptl_crystal_F_000 666.431
_refine_diff_density_max 0.3164
_refine_diff_density_min -0.2725
_refine_diff_density_rms 0.0766
_refine_ls_d_res_high 0.8162
_refine_ls_d_res_low 8.4046
_refine_ls_goodness_of_fit_ref 1.0364
_refine_ls_hydrogen_treatment constr
_refine_ls_matrix_type full
_refine_ls_number_constraints 60
_refine_ls_number_parameters 423
_refine_ls_number_reflns 5705
_refine_ls_number_restraints 0
_refine_ls_restrained_S_all 1.0364
_refine_ls_R_factor_all 0.0953
_refine_ls_R_factor_gt 0.0788
_refine_ls_shift/su_max -0.0009
_refine_ls_shift/su_mean 0.0002
_refine_ls_structure_factor_coef Fsqd
_refine_ls_weighting_details 'w=1/[\s^2^(Fo^2^)+(0.1890P)^2^+0.0844P] where P=(Fo^2^+2Fc^2^)/3'
_refine_ls_weighting_scheme calc
_refine_ls_wR_factor_gt 0.2327
_refine_ls_wR_factor_ref 0.2634
_reflns_Friedel_coverage 0.0
_reflns_limit_h_max 8
_reflns_limit_h_min -8
_reflns_limit_k_max 9
_reflns_limit_k_min -9
_reflns_limit_l_max 30
_reflns_limit_l_min 0
_reflns_number_gt 4091
_reflns_number_total 5705
_reflns_threshold_expression I>=2u(I)
_cod_data_source_file HCH_THF.cif
_cod_data_source_block 2primIBC_THF
_cod_original_cell_volume 1582.17(15)
_cod_database_code 1569074
_chemical_oxdiff_formula C20O5
_olex2_refinement_description
;
1. Fixed Uiso
 At 1.2 times of:
  All C(H) groups
 At 1.5 times of:
  All C(H,H,H) groups, All O(H) groups
2.a Aromatic/amide H refined with riding coordinates:
 C3B(H3B), C3A(H3A), C5A(H5A), C8B(H8B), C5B(H5B), C12B(H12B), C15B(H15B),
 C8A(H8A), C14B(H14B), C9A(H9A), C15A(H15A), C11A(H11A), C9B(H9B), C11B(H11B),
 C12A(H12A), C14A(H14A)
2.b Idealised Me refined as rotating group:
 C17A(H17d,H17e,H17f), C17B(H17a,H17b,H17c), C16A(H16d,H16e,H16f), C16B(H16a,
 H16b,H16c), C18A(H18d,H18e,H18f), C18B(H18a,H18b,H18c)
2.c Idealised tetrahedral OH refined as rotating group:
 O2B(H2B), O2A(H2A)
;
_olex2_submission_special_instructions 'No special instructions were received'
_oxdiff_exptl_absorpt_empirical_details
;
Empirical correction (ABSPACK) includes:
- Absorption correction using spherical harmonics
- Frame scaling
;
_oxdiff_exptl_absorpt_empirical_full_max 3.698
_oxdiff_exptl_absorpt_empirical_full_min 0.334

loop_
_space_group_symop_id
_space_group_symop_operation_xyz
1 x,y,z
2 -x,-y,-z

loop_
_atom_site_label
_atom_site_type_symbol
_atom_site_fract_x
_atom_site_fract_y
_atom_site_fract_z
_atom_site_U_iso_or_equiv
_atom_site_adp_type
_atom_site_occupancy
_atom_site_refinement_flags_posn
O4B O 0.7495(2) 0.93808(17) 0.23624(7) 0.0745(5) Uani 1.000000 .
O3A O 0.0895(2) -0.05575(18) 0.13675(6) 0.0771(5) Uani 1.000000 .
O4A O 0.3971(2) 0.35589(17) 0.26163(6) 0.0746(5) Uani 1.000000 .
O3B O 1.0095(3) 1.38511(19) 0.35560(7) 0.0843(6) Uani 1.000000 .
O2B O 0.8482(3) 1.4523(2) 0.17859(8) 0.0921(6) Uani 1.000000 .
H2B H 0.805(5) 1.4013(11) 0.1503(4) 0.1382(9) Uiso 1.000000 GR
O2A O 0.3111(3) -0.17886(19) 0.30306(8) 0.0869(6) Uani 1.000000 .
H2A H 0.369(5) -0.1363(11) 0.3306(6) 0.1303(9) Uiso 1.000000 GR
O5B O 0.1741(3) 0.3060(2) 0.01138(8) 0.0968(7) Uani 1.000000 .
O1B O 0.7047(3) 1.2217(2) 0.11603(7) 0.0967(7) Uani 1.000000 .
O5A O 0.7936(3) 0.9611(3) 0.52422(9) 0.1129(8) Uani 1.000000 .
O1A O 0.4829(3) 0.0338(2) 0.36667(7) 0.0917(6) Uani 1.000000 .
C1A C 0.3587(3) 0.0951(2) 0.28596(9) 0.0608(5) Uani 1.000000 .
C3B C 0.9270(3) 1.4241(3) 0.26576(10) 0.0701(6) Uani 1.000000 .
H3B H 0.9691(3) 1.5326(3) 0.27219(10) 0.0842(7) Uiso 1.000000 R
C4A C 0.1778(3) -0.0179(3) 0.18552(9) 0.0645(6) Uani 1.000000 .
C3A C 0.2014(3) -0.1241(3) 0.22085(9) 0.0672(6) Uani 1.000000 .
H3A H 0.1568(3) -0.2316(3) 0.21201(9) 0.0806(7) Uiso 1.000000 R
C1B C 0.7833(3) 1.1898(3) 0.20438(9) 0.0629(6) Uani 1.000000 .
C6A C 0.3318(3) 0.1992(2) 0.24742(9) 0.0607(5) Uani 1.000000 .
C5A C 0.2453(3) 0.1442(3) 0.19842(9) 0.0645(6) Uani 1.000000 .
H5A H 0.2312(3) 0.2144(3) 0.17369(9) 0.0774(7) Uiso 1.000000 R
C8B C 0.6085(3) 0.9677(3) 0.13606(10) 0.0714(6) Uani 1.000000 .
H8B H 0.5943(3) 0.9022(3) 0.16226(10) 0.0857(8) Uiso 1.000000 R
C6B C 0.8045(3) 1.0983(2) 0.24683(9) 0.0608(5) Uani 1.000000 .
C5B C 0.8783(3) 1.1674(3) 0.29619(9) 0.0656(6) Uani 1.000000 .
H5B H 0.8883(3) 1.1055(3) 0.32351(9) 0.0787(7) Uiso 1.000000 R
C10B C 0.4518(3) 0.7513(3) 0.06834(9) 0.0682(6) Uani 1.000000 .
C17A C 0.3873(4) 0.4625(3) 0.22310(10) 0.0789(7) Uani 1.000000 .
H17d H 0.455(2) 0.4260(15) 0.1940(4) 0.1183(11) Uiso 1.000000 GR
H17e H 0.2636(4) 0.465(2) 0.2104(6) 0.1183(11) Uiso 1.000000 GR
H17f H 0.436(3) 0.5686(6) 0.2389(3) 0.1183(11) Uiso 1.000000 GR
C10A C 0.6414(3) 0.5068(3) 0.43885(9) 0.0728(6) Uani 1.000000 .
C2A C 0.2927(3) -0.0691(3) 0.27001(10) 0.0668(6) Uani 1.000000 .
C12B C 0.3705(4) 0.4765(3) 0.08017(10) 0.0791(7) Uani 1.000000 .
H12B H 0.3789(4) 0.3940(3) 0.10062(10) 0.0949(9) Uiso 1.000000 R
C15B C 0.3501(4) 0.7207(3) 0.01920(10) 0.0797(7) Uani 1.000000 .
H15B H 0.3447(4) 0.8018(3) -0.00193(10) 0.0957(9) Uiso 1.000000 R
C8A C 0.4941(4) 0.3091(3) 0.36323(9) 0.0756(7) Uani 1.000000 .
H8A H 0.4564(4) 0.3907(3) 0.34534(9) 0.0908(8) Uiso 1.000000 R
C17B C 0.7777(4) 0.8405(3) 0.27678(11) 0.0772(7) Uani 1.000000 .
H17a H 0.739(3) 0.7302(4) 0.2630(3) 0.1158(10) Uiso 1.000000 GR
H17b H 0.9035(5) 0.8511(19) 0.2887(6) 0.1158(10) Uiso 1.000000 GR
H17c H 0.709(2) 0.8743(16) 0.3060(4) 0.1158(10) Uiso 1.000000 GR
C4B C 0.9384(3) 1.3307(3) 0.30538(10) 0.0677(6) Uani 1.000000 .
C14B C 0.2586(4) 0.5728(3) 0.00189(10) 0.0822(7) Uani 1.000000 .
H14B H 0.1900(4) 0.5552(3) -0.03055(10) 0.0986(9) Uiso 1.000000 R
C9A C 0.5889(4) 0.3480(3) 0.41009(10) 0.0762(7) Uani 1.000000 .
H9A H 0.6256(4) 0.2626(3) 0.42625(10) 0.0915(8) Uiso 1.000000 R
C13B C 0.2671(3) 0.4499(3) 0.03203(10) 0.0743(7) Uani 1.000000 .
C15A C 0.5878(4) 0.6481(3) 0.42262(11) 0.0890(8) Uani 1.000000 .
H15A H 0.5149(4) 0.6416(3) 0.39121(11) 0.1068(10) Uiso 1.000000 R
C13A C 0.7493(4) 0.8085(3) 0.49828(11) 0.0856(8) Uani 1.000000 .
C11A C 0.7511(4) 0.5247(3) 0.48570(10) 0.0828(7) Uani 1.000000 .
H11A H 0.7894(4) 0.4333(3) 0.49782(10) 0.0993(9) Uiso 1.000000 R
C9B C 0.5444(4) 0.9112(3) 0.08685(10) 0.0737(7) Uani 1.000000 .
H9B H 0.5597(4) 0.9798(3) 0.06157(10) 0.0885(8) Uiso 1.000000 R
C16A C 0.0116(4) -0.2184(3) 0.12112(11) 0.0811(7) Uani 1.000000 .
H16d H -0.052(3) -0.2281(7) 0.0867(4) 0.1216(11) Uiso 1.000000 GR
H16e H 0.1055(4) -0.2892(4) 0.1199(8) 0.1216(11) Uiso 1.000000 GR
H16f H -0.071(2) -0.2468(9) 0.1463(5) 0.1216(11) Uiso 1.000000 GR
C11B C 0.4607(4) 0.6257(3) 0.09756(9) 0.0730(7) Uani 1.000000 .
H11B H 0.5297(4) 0.6424(3) 0.12992(9) 0.0876(8) Uiso 1.000000 R
C12A C 0.8058(4) 0.6729(3) 0.51509(10) 0.0844(8) Uani 1.000000 .
H12A H 0.8806(4) 0.6804(3) 0.54616(10) 0.1012(9) Uiso 1.000000 R
C7A C 0.4478(3) 0.1423(3) 0.33916(10) 0.0696(6) Uani 1.000000 .
C2B C 0.8516(3) 1.3546(3) 0.21576(10) 0.0688(6) Uani 1.000000 .
C7B C 0.7011(3) 1.1298(3) 0.15081(10) 0.0708(6) Uani 1.000000 .
C14A C 0.6390(5) 0.7952(4) 0.45147(12) 0.0991(10) Uani 1.000000 .
H14A H 0.6000(5) 0.8870(4) 0.43979(12) 0.1190(12) Uiso 1.000000 R
C16B C 1.0632(5) 1.5523(3) 0.36882(12) 0.1012(10) Uani 1.000000 .
H16a H 1.156(3) 1.5830(7) 0.3470(8) 0.1518(16) Uiso 1.000000 GR
H16b H 0.9613(9) 1.6114(4) 0.3630(10) 0.1518(16) Uiso 1.000000 GR
H16c H 1.108(4) 1.5754(6) 0.4054(3) 0.1518(16) Uiso 1.000000 GR
C18A C 0.9106(6) 0.9805(4) 0.57156(14) 0.1229(13) Uani 1.000000 .
H18d H 1.0258(14) 0.946(4) 0.5634(2) 0.184(2) Uiso 1.000000 GR
H18e H 0.926(4) 1.0917(7) 0.5869(7) 0.184(2) Uiso 1.000000 GR
H18f H 0.859(2) 0.917(3) 0.5963(5) 0.184(2) Uiso 1.000000 GR
C18B C 0.1617(6) 0.1837(4) 0.04455(17) 0.1362(16) Uani 1.000000 .
H18a H 0.091(5) 0.0901(18) 0.0258(6) 0.204(2) Uiso 1.000000 GR
H18b H 0.2805(8) 0.157(3) 0.0543(13) 0.204(2) Uiso 1.000000 GR
H18c H 0.106(5) 0.2218(18) 0.0759(8) 0.204(2) Uiso 1.000000 GR

loop_
_atom_site_aniso_label
_atom_site_aniso_U_11
_atom_site_aniso_U_22
_atom_site_aniso_U_33
_atom_site_aniso_U_12
_atom_site_aniso_U_13
_atom_site_aniso_U_23
O4B 0.0913(12) 0.0479(8) 0.0811(10) -0.0051(7) -0.0102(8) 0.0144(7)
O3A 0.0947(12) 0.0608(9) 0.0679(10) -0.0083(8) -0.0084(8) -0.0013(7)
O4A 0.1015(12) 0.0515(8) 0.0648(9) -0.0125(7) -0.0078(8) 0.0075(7)
O3B 0.1121(14) 0.0604(10) 0.0730(11) -0.0132(9) -0.0086(9) 0.0053(8)
O2B 0.1344(17) 0.0573(10) 0.0842(12) -0.0071(9) -0.0064(11) 0.0267(8)
O2A 0.1185(16) 0.0584(10) 0.0831(12) -0.0029(9) -0.0054(10) 0.0224(8)
O5B 0.1091(15) 0.0859(13) 0.0822(12) -0.0129(10) -0.0195(10) -0.0071(10)
O1B 0.1374(18) 0.0727(11) 0.0774(12) -0.0076(10) -0.0145(11) 0.0249(9)
O5A 0.148(2) 0.0817(13) 0.0965(15) -0.0064(12) -0.0152(13) -0.0075(11)
O1A 0.1235(16) 0.0755(11) 0.0745(11) 0.0015(10) -0.0144(10) 0.0220(9)
C1A 0.0633(12) 0.0556(12) 0.0629(12) 0.0028(9) 0.0025(9) 0.0101(9)
C3B 0.0808(15) 0.0480(11) 0.0799(15) -0.0004(10) 0.0043(11) 0.0085(10)
C4A 0.0699(13) 0.0547(12) 0.0651(13) -0.0002(9) 0.0019(10) 0.0011(10)
C3A 0.0751(14) 0.0483(11) 0.0754(14) -0.0021(9) 0.0034(11) 0.0061(10)
C1B 0.0669(13) 0.0527(11) 0.0694(13) 0.0035(9) 0.0025(10) 0.0127(10)
C6A 0.0657(12) 0.0490(11) 0.0649(12) -0.0010(9) 0.0031(9) 0.0049(9)
C5A 0.0763(14) 0.0525(11) 0.0619(12) -0.0017(9) 0.0000(10) 0.0067(9)
C8B 0.0820(16) 0.0640(13) 0.0664(13) 0.0003(11) -0.0024(11) 0.0112(10)
C6B 0.0624(12) 0.0459(10) 0.0736(13) 0.0027(8) 0.0028(10) 0.0095(9)
C5B 0.0746(14) 0.0507(11) 0.0709(14) 0.0003(9) 0.0001(10) 0.0131(10)
C10B 0.0774(15) 0.0694(14) 0.0566(12) 0.0052(11) -0.0004(10) 0.0090(10)
C17A 0.1053(19) 0.0519(12) 0.0757(15) -0.0107(11) -0.0032(13) 0.0133(10)
C10A 0.0787(15) 0.0759(15) 0.0607(13) 0.0020(11) -0.0043(11) 0.0076(11)
C2A 0.0728(14) 0.0547(12) 0.0738(14) 0.0047(9) 0.0055(10) 0.0146(10)
C12B 0.0977(18) 0.0702(14) 0.0645(14) -0.0008(12) -0.0131(12) 0.0080(11)
C15B 0.0949(18) 0.0836(16) 0.0599(13) 0.0035(13) -0.0050(12) 0.0166(11)
C8A 0.0925(17) 0.0688(14) 0.0619(13) 0.0035(12) -0.0081(12) 0.0064(11)
C17B 0.0875(17) 0.0542(12) 0.0910(17) -0.0017(10) 0.0010(13) 0.0232(11)
C4B 0.0758(14) 0.0555(12) 0.0694(14) -0.0001(10) 0.0012(11) 0.0072(10)
C14B 0.0891(17) 0.0945(18) 0.0566(13) 0.0009(13) -0.0118(11) 0.0023(12)
C9A 0.0852(16) 0.0740(15) 0.0667(14) 0.0027(12) -0.0062(11) 0.0098(11)
C13B 0.0794(16) 0.0748(15) 0.0628(13) 0.0007(11) -0.0049(11) -0.0010(11)
C15A 0.103(2) 0.0817(17) 0.0774(16) 0.0027(14) -0.0231(14) 0.0117(13)
C13A 0.0983(19) 0.0764(16) 0.0753(16) -0.0021(13) -0.0029(13) -0.0009(13)
C11A 0.0984(18) 0.0794(16) 0.0675(14) 0.0077(13) -0.0126(13) 0.0102(12)
C9B 0.0859(16) 0.0680(14) 0.0664(14) 0.0026(11) -0.0017(11) 0.0136(11)
C16A 0.0874(17) 0.0607(13) 0.0850(16) -0.0073(11) -0.0057(13) -0.0096(12)
C11B 0.0882(17) 0.0691(14) 0.0572(12) 0.0003(11) -0.0121(11) 0.0073(10)
C12A 0.0972(19) 0.0879(18) 0.0622(14) -0.0015(14) -0.0098(12) 0.0049(12)
C7A 0.0742(14) 0.0688(14) 0.0653(13) 0.0036(10) 0.0014(10) 0.0122(11)
C2B 0.0786(15) 0.0538(12) 0.0755(14) 0.0048(10) 0.0044(11) 0.0166(10)
C7B 0.0810(16) 0.0611(13) 0.0704(14) 0.0063(10) -0.0020(11) 0.0144(11)
C14A 0.123(2) 0.0762(17) 0.092(2) 0.0065(15) -0.0253(17) 0.0120(14)
C16B 0.141(3) 0.0672(15) 0.0836(18) -0.0259(16) -0.0096(17) 0.0021(13)
C18A 0.154(3) 0.106(2) 0.092(2) -0.020(2) -0.013(2) -0.0138(18)
C18B 0.175(4) 0.079(2) 0.137(3) -0.037(2) -0.045(3) 0.016(2)

loop_
_atom_type_symbol
_atom_type_scat_dispersion_real
_atom_type_scat_dispersion_imag
_atom_type_scat_Cromer_Mann_a1
_atom_type_scat_Cromer_Mann_a2
_atom_type_scat_Cromer_Mann_a3
_atom_type_scat_Cromer_Mann_a4
_atom_type_scat_Cromer_Mann_b1
_atom_type_scat_Cromer_Mann_b2
_atom_type_scat_Cromer_Mann_b3
_atom_type_scat_Cromer_Mann_b4
_atom_type_scat_Cromer_Mann_c
_atom_type_scat_source
_atom_type_scat_dispersion_source
C 0.01920 0.00962 2.31000 1.02000 1.58860 0.86500 20.84390 10.20750 0.56870 51.65120 0.21560 'International Tables Volume C Table 6.1.1.4 (pp. 500-502)' 'Henke, Gullikson and Davis, At. Data and Nucl. Data Tables, 1993, 54, 2'
H 0.00000 0.00000 0.49300 0.32291 0.14019 0.04081 10.51090 26.12570 3.14236 57.79970 0.00304 'International Tables Volume C Table 6.1.1.4 (pp. 500-502)' 'Henke, Gullikson and Davis, At. Data and Nucl. Data Tables, 1993, 54, 2'
O 0.05239 0.03377 3.04850 2.28680 1.54630 0.86700 13.27710 5.70110 0.32390 32.90890 0.25080 'International Tables Volume C Table 6.1.1.4 (pp. 500-502)' 'Henke, Gullikson and Davis, At. Data and Nucl. Data Tables, 1993, 54, 2'

loop_
_geom_angle_atom_site_label_1
_geom_angle_atom_site_label_2
_geom_angle_atom_site_label_3
_geom_angle
_geom_angle_site_symmetry_1
_geom_angle_site_symmetry_3
_geom_angle_publ_flag
C17B O4B C6B 118.88(17) . . ?
C16A O3A C4A 117.74(19) . . ?
C17A O4A C6A 118.88(16) . . ?
C16B O3B C4B 117.7(2) . . ?
C2B O2B H2B 109.5 . . ?
C2A O2A H2A 109.5 . . ?
C18B O5B C13B 117.7(2) . . ?
C18A O5A C13A 117.6(3) . . ?
C2A C1A C6A 115.82(19) . . ?
C7A C1A C6A 125.70(19) . . ?
C7A C1A C2A 118.5(2) . . ?
C4B C3B H3B 120.48(13) . . ?
C2B C3B H3B 120.48(13) . . ?
C2B C3B C4B 119.0(2) . . ?
C3A C4A O3A 124.85(19) . . ?
C5A C4A O3A 114.3(2) . . ?
C5A C4A C3A 120.9(2) . . ?
H3A C3A C4A 120.46(12) . . ?
C2A C3A C4A 119.07(19) . . ?
C2A C3A H3A 120.46(13) . . ?
C2B C1B C6B 115.78(19) . . ?
C7B C1B C6B 126.26(19) . . ?
C7B C1B C2B 118.0(2) . . ?
C1A C6A O4A 116.59(18) . . ?
C5A C6A O4A 121.8(2) . . ?
C5A C6A C1A 121.64(19) . . ?
C6A C5A C4A 120.0(2) . . ?
H5A C5A C4A 119.98(13) . . ?
H5A C5A C6A 119.98(13) . . ?
C9B C8B H8B 118.81(15) . . ?
C7B C8B H8B 118.81(13) . . ?
C7B C8B C9B 122.4(2) . . ?
C1B C6B O4B 117.09(19) . . ?
C5B C6B O4B 121.2(2) . . ?
C5B C6B C1B 121.68(19) . . ?
H5B C5B C6B 120.05(13) . . ?
C4B C5B C6B 119.9(2) . . ?
C4B C5B H5B 120.05(14) . . ?
C9B C10B C15B 120.1(2) . . ?
C11B C10B C15B 117.5(2) . . ?
C11B C10B C9B 122.4(2) . . ?
H17d C17A O4A 109.5 . . ?
H17e C17A O4A 109.5 . . ?
H17e C17A H17d 109.5 . . ?
H17f C17A O4A 109.5 . . ?
H17f C17A H17d 109.5 . . ?
H17f C17A H17e 109.5 . . ?
C15A C10A C9A 124.1(2) . . ?
C11A C10A C9A 119.7(2) . . ?
C11A C10A C15A 116.2(2) . . ?
C1A C2A O2A 121.1(2) . . ?
C3A C2A O2A 116.33(19) . . ?
C3A C2A C1A 122.5(2) . . ?
C13B C12B H12B 120.15(15) . . ?
C11B C12B H12B 120.15(14) . . ?
C11B C12B C13B 119.7(2) . . ?
H15B C15B C10B 119.57(15) . . ?
C14B C15B C10B 120.9(2) . . ?
C14B C15B H15B 119.57(15) . . ?
C9A C8A H8A 119.03(16) . . ?
C7A C8A H8A 119.03(14) . . ?
C7A C8A C9A 121.9(2) . . ?
H17a C17B O4B 109.5 . . ?
H17b C17B O4B 109.5 . . ?
H17b C17B H17a 109.5 . . ?
H17c C17B O4B 109.5 . . ?
H17c C17B H17a 109.5 . . ?
H17c C17B H17b 109.5 . . ?
C3B C4B O3B 124.28(19) . . ?
C5B C4B O3B 114.5(2) . . ?
C5B C4B C3B 121.2(2) . . ?
H14B C14B C15B 119.67(15) . . ?
C13B C14B C15B 120.7(2) . . ?
C13B C14B H14B 119.67(13) . . ?
C8A C9A C10A 127.8(3) . . ?
H9A C9A C10A 116.10(14) . . ?
H9A C9A C8A 116.10(16) . . ?
C12B C13B O5B 123.9(2) . . ?
C14B C13B O5B 116.7(2) . . ?
C14B C13B C12B 119.4(2) . . ?
H15A C15A C10A 119.03(14) . . ?
C14A C15A C10A 121.9(2) . . ?
C14A C15A H15A 119.03(17) . . ?
C12A C13A O5A 124.8(2) . . ?
C14A C13A O5A 115.8(3) . . ?
C14A C13A C12A 119.4(2) . . ?
H11A C11A C10A 118.72(16) . . ?
C12A C11A C10A 122.6(3) . . ?
C12A C11A H11A 118.72(16) . . ?
C10B C9B C8B 126.3(2) . . ?
H9B C9B C8B 116.87(15) . . ?
H9B C9B C10B 116.87(13) . . ?
H16d C16A O3A 109.5 . . ?
H16e C16A O3A 109.5 . . ?
H16e C16A H16d 109.5 . . ?
H16f C16A O3A 109.5 . . ?
H16f C16A H16d 109.5 . . ?
H16f C16A H16e 109.5 . . ?
C12B C11B C10B 121.9(2) . . ?
H11B C11B C10B 119.05(13) . . ?
H11B C11B C12B 119.05(14) . . ?
C11A C12A C13A 119.6(2) . . ?
H12A C12A C13A 120.19(15) . . ?
H12A C12A C11A 120.19(16) . . ?
C1A C7A O1A 118.7(2) . . ?
C8A C7A O1A 117.8(2) . . ?
C8A C7A C1A 123.6(2) . . ?
C3B C2B O2B 115.8(2) . . ?
C1B C2B O2B 121.8(2) . . ?
C1B C2B C3B 122.3(2) . . ?
C1B C7B O1B 119.2(2) . . ?
C8B C7B O1B 117.9(2) . . ?
C8B C7B C1B 122.9(2) . . ?
C13A C14A C15A 120.2(3) . . ?
H14A C14A C15A 119.89(17) . . ?
H14A C14A C13A 119.89(17) . . ?
H16a C16B O3B 109.5 . . ?
H16b C16B O3B 109.5 . . ?
H16b C16B H16a 109.5 . . ?
H16c C16B O3B 109.5 . . ?
H16c C16B H16a 109.5 . . ?
H16c C16B H16b 109.5 . . ?
H18d C18A O5A 109.5 . . ?
H18e C18A O5A 109.5 . . ?
H18e C18A H18d 109.5 . . ?
H18f C18A O5A 109.5 . . ?
H18f C18A H18d 109.5 . . ?
H18f C18A H18e 109.5 . . ?
H18a C18B O5B 109.5 . . ?
H18b C18B O5B 109.5 . . ?
H18b C18B H18a 109.5 . . ?
H18c C18B O5B 109.5 . . ?
H18c C18B H18a 109.5 . . ?
H18c C18B H18b 109.5 . . ?

loop_
_geom_bond_atom_site_label_1
_geom_bond_atom_site_label_2
_geom_bond_distance
_geom_bond_site_symmetry_2
_geom_bond_publ_flag
O4B C6B 1.363(2) . ?
O4B C17B 1.424(3) . ?
O3A C4A 1.352(3) . ?
O3A C16A 1.435(3) . ?
O4A C6A 1.360(2) . ?
O4A C17A 1.424(3) . ?
O3B C4B 1.356(3) . ?
O3B C16B 1.420(3) . ?
O2B H2B 0.8200 . ?
O2B C2B 1.340(3) . ?
O2A H2A 0.8200 . ?
O2A C2A 1.345(3) . ?
O5B C13B 1.364(3) . ?
O5B C18B 1.423(4) . ?
O1B C7B 1.256(3) . ?
O5A C13A 1.367(3) . ?
O5A C18A 1.424(4) . ?
O1A C7A 1.263(3) . ?
C1A C6A 1.422(3) . ?
C1A C2A 1.424(3) . ?
C1A C7A 1.459(3) . ?
C3B H3B 0.9300 . ?
C3B C4B 1.368(3) . ?
C3B C2B 1.389(3) . ?
C4A C3A 1.369(3) . ?
C4A C5A 1.402(3) . ?
C3A H3A 0.9300 . ?
C3A C2A 1.387(3) . ?
C1B C6B 1.422(3) . ?
C1B C2B 1.422(3) . ?
C1B C7B 1.465(3) . ?
C6A C5A 1.370(3) . ?
C5A H5A 0.9300 . ?
C8B H8B 0.9300 . ?
C8B C9B 1.323(3) . ?
C8B C7B 1.465(3) . ?
C6B C5B 1.371(3) . ?
C5B H5B 0.9300 . ?
C5B C4B 1.394(3) . ?
C10B C15B 1.401(3) . ?
C10B C9B 1.463(3) . ?
C10B C11B 1.381(3) . ?
C17A H17d 0.9600 . ?
C17A H17e 0.9600 . ?
C17A H17f 0.9600 . ?
C10A C9A 1.446(3) . ?
C10A C15A 1.397(4) . ?
C10A C11A 1.385(3) . ?
C12B H12B 0.9300 . ?
C12B C13B 1.386(3) . ?
C12B C11B 1.375(3) . ?
C15B H15B 0.9300 . ?
C15B C14B 1.370(4) . ?
C8A H8A 0.9300 . ?
C8A C9A 1.332(3) . ?
C8A C7A 1.458(3) . ?
C17B H17a 0.9600 . ?
C17B H17b 0.9600 . ?
C17B H17c 0.9600 . ?
C14B H14B 0.9300 . ?
C14B C13B 1.377(4) . ?
C9A H9A 0.9300 . ?
C15A H15A 0.9300 . ?
C15A C14A 1.363(4) . ?
C13A C12A 1.366(4) . ?
C13A C14A 1.389(4) . ?
C11A H11A 0.9300 . ?
C11A C12A 1.380(4) . ?
C9B H9B 0.9300 . ?
C16A H16d 0.9600 . ?
C16A H16e 0.9600 . ?
C16A H16f 0.9600 . ?
C11B H11B 0.9300 . ?
C12A H12A 0.9300 . ?
C14A H14A 0.9300 . ?
C16B H16a 0.9600 . ?
C16B H16b 0.9600 . ?
C16B H16c 0.9600 . ?
C18A H18d 0.9600 . ?
C18A H18e 0.9600 . ?
C18A H18f 0.9600 . ?
C18B H18a 0.9600 . ?
C18B H18b 0.9600 . ?
C18B H18c 0.9600 . ?

loop_
_geom_torsion_atom_site_label_1
_geom_torsion_atom_site_label_2
_geom_torsion_atom_site_label_3
_geom_torsion_atom_site_label_4
_geom_torsion
_geom_torsion_site_symmetry_1
_geom_torsion_site_symmetry_2
_geom_torsion_site_symmetry_3
_geom_torsion_site_symmetry_4
_geom_torsion_publ_flag
O4B C6B C1B C2B -176.4(2) . . . . ?
O4B C6B C1B C7B 2.7(3) . . . . ?
O4B C6B C5B C4B 178.0(2) . . . . ?
O3A C4A C3A C2A -179.1(2) . . . . ?
O3A C4A C5A C6A 177.7(2) . . . . ?
O4A C6A C1A C2A -178.8(2) . . . . ?
O4A C6A C1A C7A 0.7(3) . . . . ?
O4A C6A C5A C4A -179.2(2) . . . . ?
O3B C4B C3B C2B 179.9(2) . . . . ?
O3B C4B C5B C6B -179.7(2) . . . . ?
O2B C2B C3B C4B -178.7(2) . . . . ?
O2B C2B C1B C6B 176.7(2) . . . . ?
O2B C2B C1B C7B -2.5(3) . . . . ?
O2A C2A C1A C6A 179.7(2) . . . . ?
O2A C2A C1A C7A 0.2(3) . . . . ?
O2A C2A C3A C4A 179.8(2) . . . . ?
O5B C13B C12B C11B 179.5(3) . . . . ?
O5B C13B C14B C15B -179.0(3) . . . . ?
O1B C7B C1B C6B -174.3(2) . . . . ?
O1B C7B C1B C2B 4.8(3) . . . . ?
O1B C7B C8B C9B 6.3(3) . . . . ?
O5A C13A C12A C11A 179.6(3) . . . . ?
O5A C13A C14A C15A 179.8(3) . . . . ?
O1A C7A C1A C6A -170.9(2) . . . . ?
O1A C7A C1A C2A 8.6(3) . . . . ?
O1A C7A C8A C9A 7.7(3) . . . . ?
C1A C6A C5A C4A 1.1(3) . . . . ?
C1A C2A C3A C4A 1.9(3) . . . . ?
C1A C7A C8A C9A -174.3(3) . . . . ?
C3B C4B C5B C6B -0.7(3) . . . . ?
C3B C2B C1B C6B -2.8(3) . . . . ?
C3B C2B C1B C7B 178.0(3) . . . . ?
C1B C6B C5B C4B -1.4(3) . . . . ?
C1B C7B C8B C9B -175.7(3) . . . . ?
C8B C9B C10B C15B 163.3(3) . . . . ?
C8B C9B C10B C11B -17.1(4) . . . . ?
C10B C15B C14B C13B -1.2(3) . . . . ?
C10B C11B C12B C13B -0.0(3) . . . . ?
C10A C9A C8A C7A -178.9(3) . . . . ?
C10A C15A C14A C13A 0.6(4) . . . . ?
C10A C11A C12A C13A 0.8(4) . . . . ?
C12B C13B C14B C15B -0.4(3) . . . . ?
C15A C14A C13A C12A 0.0(4) . . . . ?
